data_4317826
loop_
_publ_author_name
'Reinhard Paschke'
'D\"orte Balkow'
'E. Sinn'

_publ_section_title
;
 Lowering Melting Points in Asymmetrically Substituted Salen-Copper(II)
 Complexes Exhibiting Mesomorphic Behavior. Structure of the Mesogen
 Cu(5-hexyloxySalen)
;
_journal_name_full 'Inorganic Chemistry'
_journal_page_first 1949
_journal_page_last 1953
_journal_paper_doi 10.1021/ic010875u
_journal_volume 41
_journal_year 2002
_chemical_formula_sum 'C29 H39 Cl3 Cu N2 O4'
_chemical_formula_weight 649.5
_space_group_IT_number 2
_symmetry_cell_setting triclinic
_symmetry_Int_Tables_number 2
_symmetry_space_group_name_Hall '-P 1'
_symmetry_space_group_name_H-M 'P -1'
_cell_angle_alpha 108.00(2)
_cell_angle_beta 102.20(3)
_cell_angle_gamma 73.86(3)
_cell_formula_units_Z 2
_cell_length_a 12.162(6)
_cell_length_b 12.849(5)
_cell_length_c 11.026(5)
_cell_measurement_reflns_used 25
_cell_measurement_temperature 296
_cell_measurement_theta_max 16.6
_cell_measurement_theta_min 6.3
_cell_volume 1559.2(12)
_computing_cell_refinement 'local programs'
_computing_data_collection 'MSC/AFC Diffractometer Control'
_computing_data_reduction teXsan
_computing_publication_material 'teXsan and local programs'
_computing_structure_refinement teXsan
_computing_structure_solution Patterson
_diffrn_ambient_temperature 296
_diffrn_measurement_device 'Rigaku AFC6S '
_diffrn_measurement_method \w-2\q
_diffrn_radiation_detector 'scintillation counter'
_diffrn_radiation_monochromator graphite
_diffrn_radiation_source 'X-ray tube'
_diffrn_radiation_type 'Mo K\a'
_diffrn_radiation_wavelength 0.7107
_diffrn_reflns_av_R_equivalents 0.040
_diffrn_reflns_limit_h_max -100
_diffrn_reflns_limit_h_min 100
_diffrn_reflns_limit_k_max -100
_diffrn_reflns_limit_k_min 100
_diffrn_reflns_limit_l_max -100
_diffrn_reflns_limit_l_min 100
_diffrn_reflns_number 3914
_diffrn_reflns_reduction_process 'Lp corrections applied'
_diffrn_reflns_theta_max 24.6
_diffrn_reflns_theta_min 0.00
_diffrn_standards_decay_% 0
_diffrn_standards_interval_count 150
_diffrn_standards_number 3
_exptl_absorpt_coefficient_mu 9.95
_exptl_absorpt_correction_T_max 1.22
_exptl_absorpt_correction_T_min 0.78
_exptl_absorpt_correction_type 'azimuthal scans'
_exptl_crystal_colour black
_exptl_crystal_density_diffrn 1.383
_exptl_crystal_density_meas ?
_exptl_crystal_description fragment
_exptl_crystal_F_000 678
_exptl_crystal_size_max 0.25
_exptl_crystal_size_mid 0.25
_exptl_crystal_size_min 0.70
_refine_diff_density_max 0.29
_refine_diff_density_min -0.38
_refine_ls_abs_structure_details none
_refine_ls_extinction_coef none
_refine_ls_extinction_method none
_refine_ls_goodness_of_fit_ref 2.47
_refine_ls_hydrogen_treatment noref
_refine_ls_matrix_type full
_refine_ls_number_constraints 0
_refine_ls_number_parameters 371
_refine_ls_number_reflns 1852
_refine_ls_number_restraints 0
_refine_ls_R_factor_gt 0.053
_refine_ls_shift/su_max 0.02
_refine_ls_shift/su_mean 0.00
_refine_ls_structure_factor_coef F
_refine_ls_weighting_details 'w = 1/[\s^2^(Fo) + 0.00002|Fo|^2^]'
_refine_ls_weighting_scheme sigma
_refine_ls_wR_factor_ref 0.063
_reflns_number_gt 1852
_reflns_threshold_expression I>3\s(I)
_cod_data_source_file ic010875u.cif
_cod_data_source_block '_[Cu_Salen_OC6]_CHCl3'
_cod_depositor_comments
;
The following automatic conversions were performed:

'_exptl_crystal_density_meas' value 'not measured' was changed to '?'
- the value is perceived as not measured.

Automatic conversion script
Id: cif_fix_values 3008 2015-01-20 13:52:24Z robertas 
;
_cod_original_cell_volume 1559(2)
_cod_original_sg_symbol_H-M 'P -1 '
_cod_database_code 4317826
_reflns_number_unique 2827

loop_
_symmetry_equiv_pos_as_xyz
'   +x,   +y,   +z'
'   -x,   -y,   -z'

loop_
_atom_site_label
_atom_site_type_symbol
_atom_site_fract_x
_atom_site_fract_y
_atom_site_fract_z
_atom_site_B_iso_or_equiv
_atom_site_occupancy
_atom_site_refinement_flags
_atom_site_adp_type
_atom_site_calc_flag
_atom_site_calc_attached_atom
Cu Cu 0.23619(9) -0.22502(8) -0.00390(8) 4.98(5) 1 . Uani d ?
Cl(1) Cl 0.3264(3) -0.2050(3) -0.4309(3) 10.1(2) 0.800 . Uani d ?
Cl(2) Cl 0.0948(3) -0.1117(3) -0.4133(3) 8.8(2) 0.800 . Uani d ?
Cl(3) Cl 0.1722(4) -0.3539(3) -0.4609(4) 11.0(2) 0.800 . Uani d ?
Cl(4) Cl 0.326(1) -0.265(1) -0.462(1) 7.0(3) 0.200 . Uiso d ?
Cl(5) Cl 0.082(1) -0.159(1) -0.407(2) 7.5(4) 0.170 . Uiso d ?
Cl(6) Cl 0.272(2) -0.353(2) -0.485(2) 10.1(6) 0.120 . Uiso d ?
Cl(7) Cl 0.115(4) -0.278(4) -0.421(4) 18(1) 0.110 . Uiso d ?
O(1) N 0.3154(4) -0.3265(4) -0.1403(4) 5.7(3) 1 . Uani d ?
O(2) N 0.2233(4) -0.1066(4) -0.0780(4) 5.7(3) 1 . Uani d ?
O(9a) N 0.5162(5) -0.7772(4) -0.2305(5) 8.0(3) 1 . Uani d ?
O(9b) N 0.0454(5) 0.3520(4) 0.0950(5) 6.4(3) 1 . Uani d ?
N(1) N 0.2399(6) -0.3404(5) 0.0750(5) 5.9(3) 1 . Uani d ?
N(2) N 0.1586(5) -0.1276(5) 0.1408(5) 5.2(3) 1 . Uani d ?
C C 0.2109(7) -0.2248(8) -0.3797(7) 7.6(5) 1 . Uani d ?
C(1a) C 0.3522(6) -0.4953(6) -0.0710(7) 4.7(4) 1 . Uani d ?
C(1b) C 0.1212(6) 0.0463(6) 0.0806(6) 4.8(4) 1 . Uani d ?
C(2a) C 0.3583(6) -0.4327(6) -0.1534(7) 4.9(4) 1 . Uani d ?
C(2b) C 0.1775(6) 0.0018(7) -0.0298(7) 5.5(4) 1 . Uani d ?
C(3a) C 0.4195(7) -0.4930(6) -0.2587(7) 5.9(4) 1 . Uani d ?
C(3b) C 0.1824(6) 0.0815(7) -0.0933(6) 5.5(4) 1 . Uani d ?
C(4a) C 0.4686(7) -0.6043(7) -0.2799(7) 6.6(5) 1 . Uani d ?
C(4b) C 0.1410(7) 0.1947(6) -0.0466(7) 6.1(4) 1 . Uani d ?
C(5a) C 0.4608(7) -0.6635(6) -0.1978(8) 6.3(4) 1 . Uani d ?
C(5b) C 0.0836(7) 0.2378(7) 0.0616(7) 5.7(4) 1 . Uani d ?
C(6a) C 0.4031(7) -0.6097(6) -0.0943(7) 5.8(4) 1 . Uani d ?
C(6b) C 0.0748(6) 0.1647(6) 0.1240(6) 5.0(4) 1 . Uani d ?
C(7a) C 0.2897(7) -0.4443(6) 0.0371(7) 5.7(4) 1 . Uani d ?
C(7b) C 0.1149(7) -0.0218(7) 0.1588(6) 5.4(4) 1 . Uani d ?
C(8b) C 0.1576(8) -0.1870(7) 0.2342(7) 7.6(5) 1 . Uani d ?
C(8a1) C 0.157(1) -0.3060(9) 0.175(1) 4.7(3) 0.667 . Uani d ?
C(8a2) C 0.227(2) -0.305(2) 0.207(2) 4.8(5) 0.333 . Uani d ?
C(10a) C 0.4981(7) -0.8483(7) -0.1659(8) 6.7(5) 1 . Uani d ?
C(10b) C -0.0119(7) 0.3980(6) 0.2055(7) 5.7(4) 1 . Uani d ?
C(11a) C 0.5529(7) -0.9688(7) -0.2357(8) 6.7(5) 1 . Uani d ?
C(11b) C -0.0455(7) 0.5244(6) 0.2244(7) 5.7(4) 1 . Uani d ?
C(12a) C 0.5455(7) -1.0609(7) -0.1823(8) 7.2(5) 1 . Uani d ?
C(12b) C -0.1104(7) 0.5862(6) 0.3378(7) 6.1(4) 1 . Uani d ?
C(13a) C 0.6052(7) -1.1771(7) -0.2616(8) 6.9(5) 1 . Uani d ?
C(13b) C -0.1491(7) 0.7103(6) 0.3531(7) 6.0(4) 1 . Uani d ?
C(14a) C 0.6046(8) -1.2750(7) -0.2180(8) 8.1(5) 1 . Uani d ?
C(14b) C -0.2086(8) 0.7756(7) 0.4697(8) 7.9(5) 1 . Uani d ?
C(15a) C 0.6596(9) -1.3837(7) -0.308(1) 8.7(5) 1 . Uani d ?
C(15b) C -0.2476(8) 0.9003(8) 0.4807(9) 8.8(6) 1 . Uani d ?
H(1c) H 0.2306 -0.2219 -0.2867 8.4 1 S Uiso c ?
H(3a) H 0.4249 -0.4518 -0.3209 6.9 1 S Uiso c ?
H(3b) H 0.2234 0.0520 -0.1701 6.1 1 S Uiso c ?
H(4a) H 0.5147 -0.6416 -0.3549 8.2 1 S Uiso c ?
H(4b) H 0.1511 0.2424 -0.0945 7.0 1 S Uiso c ?
H(6a) H 0.4032 -0.6582 -0.0393 6.8 1 S Uiso c ?
H(6b) H 0.0327 0.1914 0.1966 5.6 1 S Uiso c ?
H(7a) H 0.2903 -0.4936 0.0914 6.8 1 S Uiso c ?
H(7b) H 0.0713 0.0124 0.2298 5.9 1 S Uiso c ?
H(81) H 0.1010 -0.3237 0.1564 7.0 0.5 S Uiso c ?
H(82) H 0.2156 -0.3443 0.2484 7.0 0.5 S Uiso c ?
H(83) H 0.2222 -0.1743 0.3071 9.5 1 S Uiso c ?
H(84) H 0.0892 -0.1586 0.2741 9.5 1 S Uiso c ?
H(101) H 0.5318 -0.8335 -0.0727 7.1 1 S Uiso c ?
H(102) H 0.4167 -0.8435 -0.1635 7.1 1 S Uiso c ?
H(103) H -0.0816 0.3705 0.1955 6.9 1 S Uiso c ?
H(104) H 0.0357 0.3808 0.2814 6.9 1 S Uiso c ?
H(111) H 0.5208 -0.9836 -0.3249 7.7 1 S Uiso c ?
H(112) H 0.6363 -0.9729 -0.2353 7.7 1 S Uiso c ?
H(113) H 0.0218 0.5551 0.2379 6.6 1 S Uiso c ?
H(114) H -0.0933 0.5440 0.1476 6.6 1 S Uiso c ?
H(121) H 0.5832 -1.0479 -0.0919 8.1 1 S Uiso c ?
H(122) H 0.4663 -1.0567 -0.1794 8.1 1 S Uiso c ?
H(123) H -0.1797 0.5551 0.3254 7.0 1 S Uiso c ?
H(124) H -0.0652 0.5709 0.4148 7.0 1 S Uiso c ?
H(131) H 0.5668 -1.1847 -0.3505 8.0 1 S Uiso c ?
H(132) H 0.6839 -1.1753 -0.2638 8.0 1 S Uiso c ?
H(133) H -0.0829 0.7390 0.3577 6.8 1 S Uiso c ?
H(134) H -0.2009 0.7244 0.2759 6.8 1 S Uiso c ?
H(141) H 0.6451 -1.2722 -0.1334 9.5 1 S Uiso c ?
H(142) H 0.5261 -1.2791 -0.2167 9.5 1 S Uiso c ?
H(143) H -0.2778 0.7477 0.4651 8.7 1 S Uiso c ?
H(144) H -0.1600 0.7633 0.5465 8.7 1 S Uiso c ?
H(151) H 0.6609 -1.4494 -0.2860 9.3 1 S Uiso c ?
H(152) H 0.6198 -1.3903 -0.3963 9.3 1 S Uiso c ?
H(153) H 0.7388 -1.3838 -0.3126 9.3 1 S Uiso c ?
H(154) H -0.1809 0.9303 0.4864 10.1 1 S Uiso c ?
H(155) H -0.2984 0.9145 0.4040 10.1 1 S Uiso c ?
H(156) H -0.2859 0.9424 0.5529 10.1 1 S Uiso c ?
H(000) H -0.2517 0.4001 -0.2737 4.2 1 S Uiso c ?

loop_
_atom_site_aniso_label
_atom_site_aniso_U_11
_atom_site_aniso_U_22
_atom_site_aniso_U_33
_atom_site_aniso_U_12
_atom_site_aniso_U_13
_atom_site_aniso_U_23
Cu 0.0799(7) 0.0651(6) 0.0450(5) -0.0191(5) 0.0101(4) 0.0124(4)
Cl(1) 0.114(3) 0.175(4) 0.104(2) -0.049(2) 0.010(2) 0.038(2)
Cl(2) 0.124(3) 0.111(3) 0.092(2) -0.006(2) 0.033(2) 0.024(2)
Cl(3) 0.177(4) 0.104(2) 0.131(3) -0.070(2) -0.036(3) 0.029(2)
O(1) 0.100(4) 0.057(3) 0.058(3) -0.010(3) 0.033(3) 0.008(3)
O(2) 0.100(4) 0.073(3) 0.051(3) -0.014(3) 0.025(3) 0.020(2)
O(9a) 0.120(5) 0.069(4) 0.128(4) -0.013(3) 0.058(3) 0.022(3)
O(9b) 0.108(4) 0.056(3) 0.076(3) -0.009(3) 0.025(3) 0.015(3)
N(1) 0.112(5) 0.064(4) 0.048(4) -0.012(4) 0.027(3) 0.012(3)
N(2) 0.080(4) 0.072(4) 0.044(3) -0.006(4) 0.020(3) 0.017(3)
C 0.087(7) 0.133(8) 0.073(6) -0.036(6) 0.019(5) 0.019(5)
C(1a) 0.069(5) 0.046(5) 0.063(5) -0.018(4) 0.008(4) 0.012(4)
C(1b) 0.067(5) 0.072(5) 0.042(4) -0.018(4) 0.001(4) 0.017(4)
C(2a) 0.073(5) 0.057(5) 0.049(4) -0.023(4) 0.013(4) -0.007(4)
C(2b) 0.064(5) 0.091(6) 0.050(5) -0.017(5) 0.006(4) 0.015(4)
C(3a) 0.085(6) 0.067(5) 0.076(5) -0.022(4) 0.021(4) 0.015(4)
C(3b) 0.081(6) 0.086(6) 0.054(4) -0.018(4) 0.021(4) 0.028(4)
C(4a) 0.099(7) 0.076(6) 0.080(5) -0.018(5) 0.034(5) 0.016(5)
C(4b) 0.105(7) 0.061(5) 0.073(5) -0.020(5) 0.017(5) 0.024(4)
C(5a) 0.080(6) 0.048(5) 0.102(6) -0.015(4) 0.013(5) 0.006(5)
C(5b) 0.093(6) 0.081(6) 0.049(5) -0.018(5) 0.011(4) 0.026(4)
C(6a) 0.085(6) 0.066(6) 0.067(5) -0.020(5) 0.018(5) 0.004(4)
C(6b) 0.068(5) 0.070(5) 0.040(4) -0.005(4) 0.010(4) 0.009(4)
C(7a) 0.099(6) 0.067(5) 0.049(5) -0.014(5) 0.018(4) 0.011(4)
C(7b) 0.080(6) 0.082(6) 0.035(4) -0.010(5) 0.002(4) 0.014(4)
C(8b) 0.132(7) 0.098(6) 0.076(5) -0.011(5) 0.039(5) 0.045(4)
C(10a) 0.089(6) 0.062(6) 0.092(6) -0.012(5) 0.013(5) 0.008(5)
C(10b) 0.098(6) 0.065(5) 0.061(5) -0.025(4) 0.019(4) 0.014(4)
C(11a) 0.074(6) 0.066(6) 0.104(6) -0.011(5) 0.013(5) 0.010(5)
C(11b) 0.084(6) 0.061(5) 0.073(5) -0.023(4) 0.013(4) 0.014(4)
C(12a) 0.088(6) 0.090(7) 0.088(6) -0.021(5) 0.013(5) 0.011(5)
C(12b) 0.104(7) 0.067(5) 0.057(5) -0.031(5) 0.000(5) 0.010(4)
C(13a) 0.076(6) 0.083(6) 0.100(6) -0.013(5) 0.018(5) 0.020(5)
C(13b) 0.086(6) 0.076(5) 0.068(5) -0.038(4) 0.001(4) 0.009(4)
C(14a) 0.120(8) 0.102(7) 0.102(6) -0.041(5) -0.003(6) 0.050(5)
C(14b) 0.130(8) 0.086(7) 0.077(6) -0.022(6) 0.024(5) 0.010(5)
C(15a) 0.128(8) 0.057(6) 0.139(8) -0.011(5) 0.022(6) 0.021(5)
C(15b) 0.111(8) 0.103(7) 0.109(7) -0.018(6) 0.034(6) 0.003(6)

loop_
_atom_type_symbol
_atom_type_description
_atom_type_scat_dispersion_real
_atom_type_scat_dispersion_imag
_atom_type_scat_source
Cu Cu 0.3201 1.2651
;International Tables for Crystallography
(1992, Vol. C, Tables 4.2.6.8 and 6.1.1.1)
;
Cl Cl 0.1484 0.1585
;International Tables for Crystallography
(1992, Vol. C, Tables 4.2.6.8 and 6.1.1.1)
;
O O 0.0106 0.0060
;International Tables for Crystallography
(1992, Vol. C, Tables 4.2.6.8 and 6.1.1.1)
;
N N 0.0061 0.0033
;International Tables for Crystallography
(1992, Vol. C, Tables 4.2.6.8 and 6.1.1.1)
;
C C 0.0033 0.0016
;International Tables for Crystallography
(1992, Vol. C, Table 6.1.1.2)
;
H H 0.0000 0.0000
;International Tables for Crystallography
(1992, Vol. C, Table 6.1.1.2)
;

loop_
_geom_angle_atom_site_label_1
_geom_angle_atom_site_label_2
_geom_angle_atom_site_label_3
_geom_angle
_geom_angle_site_symmetry_1
_geom_angle_site_symmetry_2
_geom_angle_site_symmetry_3
_geom_angle_publ_flag
O(1) Cu O(2) 89.1(2) . . . no
O(1) Cu N(1) 93.9(2) . . . no
O(1) Cu N(2) 176.8(2) . . . no
O(2) Cu N(1) 176.4(2) . . . no
O(2) Cu N(2) 93.9(2) . . . no
N(1) Cu N(2) 83.1(3) . . . no
Cu O(1) C(2a) 126.2(5) . . . no
Cu O(2) C(2b) 126.5(5) . . . no
C(5a) O(9a) C(10a) 119.0(7) . . . no
C(5b) O(9b) C(10b) 115.5(6) . . . no
Cu N(1) C(7a) 125.8(5) . . . no
Cu N(1) C(8a1) 114.8(5) . . . no
Cu N(1) C(8a2) 116(1) . . . no
C(7a) N(1) C(8a1) 118.3(7) . . . no
C(7a) N(1) C(8a2) 114(1) . . . no
C(8a1) N(1) C(8a2) 33(1) . . . no
Cu N(2) C(7b) 125.7(5) . . . no
Cu N(2) C(8b) 112.5(5) . . . no
C(7a) N(2) C(8b) 121.8(6) . . . no
Cl(1) C Cl(2) 103.3(5) . . . no
Cl(1) C Cl(3) 114.6(5) . . . no
Cl(1) C Cl(4) 25.1(5) . . . no
Cl(1) C Cl(5) 124.0(9) . . . no
Cl(1) C Cl(6) 72(1) . . . no
Cl(1) C Cl(7) 143(2) . . . no
Cl(2) C Cl(3) 109.3(5) . . . no
Cl(2) C Cl(4) 118.1(7) . . . no
Cl(2) C Cl(5) 22.5(7) . . . no
Cl(2) C Cl(6) 130(1) . . . no
Cl(2) C Cl(7) 79(2) . . . no
Cl(3) C Cl(4) 89.9(6) . . . no
Cl(3) C Cl(5) 90.6(7) . . . no
Cl(3) C Cl(6) 43.1(9) . . . no
Cl(3) C Cl(7) 37(2) . . . no
Cl(4) C Cl(5) 133(1) . . . no
Cl(4) C Cl(6) 47(1) . . . no
Cl(4) C Cl(7) 122(2) . . . no
Cl(5) C Cl(6) 122(1) . . . no
Cl(5) C Cl(7) 57(2) . . . no
Cl(6) C Cl(7) 79(2) . . . no
C(2a) C(1a) C(6a) 121.4(7) . . . no
C(2a) C(1a) C(7a) 121.2(7) . . . no
C(6a) C(1a) C(7a) 117.4(7) . . . no
C(2b) C(1b) C(6b) 120.3(7) . . . no
C(2b) C(1b) C(7b) 122.3(7) . . . no
C(6b) C(1b) C(7b) 117.2(7) . . . no
O(1) C(2a) C(1a) 126.5(7) . . . no
O(1) C(2a) C(3a) 117.6(7) . . . no
C(1a) C(2a) C(3a) 115.9(7) . . . no
O(2) C(2b) C(1b) 125.0(7) . . . no
O(2) C(2b) C(3b) 119.3(7) . . . no
C(1b) C(2b) C(3b) 115.7(7) . . . no
C(2a) C(3a) C(4a) 122.1(8) . . . no
C(2b) C(3b) C(4b) 122.5(7) . . . no
C(3a) C(4a) C(5a) 120.7(8) . . . no
C(3b) C(4b) C(5b) 121.2(7) . . . no
O(9a) C(5a) C(4a) 114.7(8) . . . no
O(9a) C(5a) C(6a) 125.5(8) . . . no
C(4a) C(5a) C(6a) 119.9(7) . . . no
O(9b) C(5b) C(4b) 114.4(7) . . . no
O(9b) C(5b) C(6b) 127.3(7) . . . no
C(4b) C(5b) C(6b) 118.2(7) . . . no
C(1a) C(6a) C(5a) 120.1(8) . . . no
C(1b) C(6b) C(5b) 121.9(7) . . . no
N(1) C(7a) C(1a) 126.2(7) . . . no
N(2) C(7b) C(1b) 126.3(7) . . . no
N(2) C(8b) C(8a1) 112.9(7) . . . no
N(2) C(8b) C(8a2) 114(1) . . . no
C(8a1) C(8b) C(8a2) 33.7(9) . . . no
N(1) C(8a1) C(8b) 102.4(8) . . . no
N(1) C(8a1) C(8a2) 66(2) . . . no
C(8b) C(8a1) C(8a2) 74(2) . . . no
N(1) C(8a2) C(8b) 108(1) . . . no
N(1) C(8a2) C(8a1) 81(2) . . . no
C(8b) C(8a2) C(8a1) 72(2) . . . no
O(9a) C(10a) C(11a) 107.2(7) . . . no
O(9b) C(10b) C(11b) 106.3(6) . . . no
C(10a) C(11a) C(12a) 116.9(7) . . . no
C(10b) C(11b) C(12b) 112.9(6) . . . no
C(11a) C(12a) C(13a) 110.9(7) . . . no
C(11b) C(12b) C(13b) 113.2(7) . . . no
C(12a) C(13a) C(14a) 116.2(7) . . . no
C(12b) C(13b) C(14b) 114.7(7) . . . no
C(13a) C(14a) C(15a) 110.9(8) . . . no
C(13b) C(14b) C(15b) 112.9(8) . . . no

loop_
_geom_bond_atom_site_label_1
_geom_bond_atom_site_label_2
_geom_bond_distance
_geom_bond_site_symmetry_1
_geom_bond_site_symmetry_2
_geom_bond_publ_flag
Cu O(1) 1.895(5) . . no
Cu O(2) 1.895(5) . . no
Cu N(1) 1.923(6) . . no
Cu N(2) 1.936(6) . . no
Cl(1) C 1.73(1) . . no
Cl(2) C 1.79(1) . . no
Cl(3) C 1.77(1) . . no
Cl(4) C 1.70(2) . . no
Cl(5) C 1.58(2) . . no
Cl(6) C 1.76(2) . . no
Cl(7) C 1.43(5) . . no
O(1) C(2a) 1.292(8) . . no
O(2) C(2b) 1.331(8) . . no
O(9a) C(5a) 1.395(8) . . no
O(9a) C(10a) 1.40(1) . . no
O(9b) C(5b) 1.366(8) . . no
O(9b) C(10b) 1.416(8) . . no
N(1) C(7a) 1.279(8) . . no
N(1) C(8a1) 1.54(1) . . no
N(1) C(8a2) 1.42(2) . . no
N(2) C(7b) 1.283(9) . . no
N(2) C(8b) 1.46(1) . . no
C(1a) C(2a) 1.41(1) . . no
C(1a) C(6a) 1.39(1) . . no
C(1a) C(7a) 1.43(1) . . no
C(1b) C(2b) 1.41(1) . . no
C(1b) C(6b) 1.43(1) . . no
C(1b) C(7b) 1.43(1) . . no
C(2a) C(3a) 1.41(1) . . no
C(2b) C(3b) 1.43(1) . . no
C(3a) C(4a) 1.35(1) . . no
C(3b) C(4b) 1.37(1) . . no
C(4a) C(5a) 1.38(1) . . no
C(4b) C(5b) 1.39(1) . . no
C(5a) C(6a) 1.36(1) . . no
C(5b) C(6b) 1.36(1) . . no
C(8b) C(8a1) 1.47(1) . . no
C(8b) C(8a2) 1.48(2) . . no
C(10a) C(11a) 1.53(1) . . no
C(10b) C(11b) 1.52(1) . . no
C(11a) C(12a) 1.51(1) . . no
C(11b) C(12b) 1.51(1) . . no
C(12a) C(13a) 1.54(1) . . no
C(12b) C(13b) 1.50(1) . . no
C(13a) C(14a) 1.48(1) . . no
C(13b) C(14b) 1.51(1) . . no
C(14a) C(15a) 1.51(1) . . no
C(14b) C(15b) 1.51(1) . . no

loop_
_geom_contact_atom_site_label_1
_geom_contact_atom_site_label_2
_geom_contact_distance
_geom_contact_site_symmetry_1
_geom_contact_site_symmetry_2
_geom_contact_publ_flag
O(1) C 3.18(1) . 1_555 no
O(2) C 3.191(9) . 1_555 no
C(1b) C(1b) 3.42(2) . 2_555 no
Cu O(9a) 3.530(6) . 2_645 no
Cu O(9b) 4.005(6) . 2_555 no
Cu Cu 6.921(4) . 2_555 no
